data_7243191
loop_
_publ_author_name
'Kunfi, Attila'
'Jablonkai, Istv\'an'
'Gazdag, Tam\'as'
'Mayer, P\'eter J.'
'Kalapos, P\'eter P\'al'
'N\'emeth, Krisztina'
'Holczbauer, Tam\'as'
'London, G\'abor'

_publ_section_title
;
 A photoresponsive palladium complex of an azopyridyl-triazole ligand:
 light-controlled solubility drives catalytic activity in the Suzuki
 coupling reaction
;
_journal_issue 38
_journal_name_full 'RSC Advances'
_journal_page_first 23419
_journal_page_last 23429
_journal_paper_doi 10.1039/D1RA03838A
_journal_volume 11
_journal_year 2021
_chemical_formula_moiety 'C19 H22 Cl2 N6 Pd'
_chemical_formula_sum 'C19 H22 Cl2 N6 Pd'
_chemical_formula_weight 511.72
_chemical_name_systematic '[(E)-2-(1-hexyl-1H-1,2,3-triazol-4-yl)-5-(phenyldiazenyl)pyridine]palladium dichloride'
_space_group_crystal_system monoclinic
_space_group_IT_number 7
_space_group_name_Hall 'P -2yc'
_space_group_name_H-M_alt 'P 1 c 1'
_atom_sites_solution_hydrogens geom
_atom_sites_solution_primary direct
_atom_sites_solution_secondary direct
_audit_creation_method SHELXL-2018/3
_audit_update_record
;
2020-12-15 deposited with the CCDC.	2021-07-02 downloaded from the CCDC.
;
_cell_angle_alpha 90
_cell_angle_beta 110.352(8)
_cell_angle_gamma 90
_cell_formula_units_Z 2
_cell_length_a 12.8830(7)
_cell_length_b 8.8827(4)
_cell_length_c 9.6095(5)
_cell_measurement_reflns_used 46143
_cell_measurement_temperature 143(2)
_cell_measurement_theta_max 27.46
_cell_measurement_theta_min 3.22
_cell_volume 1031.02(10)
_computing_cell_refinement 'Crystal Clear V.1.4.1 (Rigaku/MSC, 2007)'
_computing_data_collection 'Crystal Clear V.1.4.1 (Rigaku/MSC, 2007)'
_computing_data_reduction 'Crystal Clear V.1.4.1 (Rigaku/MSC, 2007)'
_computing_molecular_graphics
;
PLATON (Spek, 2009)
Olex2 1.3 (Dolomanov et al., 2009)
;
_computing_publication_material
;
PLATON (Spek, 2009)
Olex2 1.3 (Dolomanov et al., 2009)
# Spek, A. L. (2009). Acta Cryst. D65, 148--155
;
_computing_structure_refinement 'SHELXL-2018/3 (Sheldrick, 2018)'
_computing_structure_solution 'SHELXT 2018/2 (Sheldrick, 2018)'
_diffrn_ambient_temperature 143(2)
_diffrn_detector_area_resol_mean 10.0000
_diffrn_measured_fraction_theta_full 0.998
_diffrn_measured_fraction_theta_max 0.999
_diffrn_measurement_device_type 'Rigaku RAXIS-RAPID II'
_diffrn_measurement_method dtprofit.ref
_diffrn_radiation_detector RX
_diffrn_radiation_type MoK\a
_diffrn_radiation_wavelength 0.71075
_diffrn_reflns_av_R_equivalents 0.0304
_diffrn_reflns_av_unetI/netI 0.0145
_diffrn_reflns_Laue_measured_fraction_full 0.998
_diffrn_reflns_Laue_measured_fraction_max 0.999
_diffrn_reflns_limit_h_max 16
_diffrn_reflns_limit_h_min -16
_diffrn_reflns_limit_k_max 11
_diffrn_reflns_limit_k_min -11
_diffrn_reflns_limit_l_max 12
_diffrn_reflns_limit_l_min -12
_diffrn_reflns_number 41991
_diffrn_reflns_point_group_measured_fraction_full 0.998
_diffrn_reflns_point_group_measured_fraction_max 0.998
_diffrn_reflns_theta_full 25.242
_diffrn_reflns_theta_max 26.368
_diffrn_reflns_theta_min 3.221
_diffrn_source 'Sealed Tube'
_exptl_absorpt_coefficient_mu 1.177
_exptl_absorpt_correction_T_max 0.960418
_exptl_absorpt_correction_T_min 0.772776
_exptl_absorpt_correction_type numerical
_exptl_absorpt_process_details
;
T. Higashi,  September 1998 last update: Sep 1, 2011
T.Higashi, Numerical Absorption Correction, NUMABS, 2002
T.Higashi, Empirical Absorption Correction, 2001
;
_exptl_crystal_colour redish
_exptl_crystal_density_diffrn 1.648
_exptl_crystal_description platelet
_exptl_crystal_F_000 516
_exptl_crystal_size_max 0.500
_exptl_crystal_size_mid 0.250
_exptl_crystal_size_min 0.020
_refine_diff_density_max 0.336
_refine_diff_density_min -0.380
_refine_diff_density_rms 0.065
_refine_ls_abs_structure_details
;
 Flack x determined using 2027 quotients [(I+)-(I-)]/[(I+)+(I-)]
 (Parsons, Flack and Wagner, Acta Cryst. B69 (2013) 249-259).
;
_refine_ls_abs_structure_Flack 0.032(9)
_refine_ls_extinction_method none
_refine_ls_goodness_of_fit_ref 1.110
_refine_ls_hydrogen_treatment constr
_refine_ls_matrix_type full
_refine_ls_number_parameters 254
_refine_ls_number_reflns 4202
_refine_ls_number_restraints 2
_refine_ls_restrained_S_all 1.109
_refine_ls_R_factor_all 0.0184
_refine_ls_R_factor_gt 0.0183
_refine_ls_shift/su_max 0.001
_refine_ls_shift/su_mean 0.000
_refine_ls_structure_factor_coef Fsqd
_refine_ls_weighting_details 'w=1/[\s^2^(Fo^2^)+(0.0178P)^2^+0.3979P] where P=(Fo^2^+2Fc^2^)/3'
_refine_ls_weighting_scheme calc
_refine_ls_wR_factor_gt 0.0374
_refine_ls_wR_factor_ref 0.0375
_reflns_Friedel_coverage 0.993
_reflns_Friedel_fraction_full 0.997
_reflns_Friedel_fraction_max 0.997
_reflns_number_gt 4187
_reflns_number_total 4202
_reflns_threshold_expression 'I > 2\s(I)'
_cod_data_source_file d1ra03838a2.cif
_cod_data_source_block shelx
_cod_original_sg_symbol_H-M 'P c'
_cod_database_code 7243191
_shelx_shelxl_version_number 2018/3
_shelx_space_group_comment
;
The symmetry employed for this shelxl refinement is uniquely defined
by the following loop, which should always be used as a source of
symmetry information in preference to the above space-group names.
They are only intended as comments.
;
_shelx_estimated_absorpt_t_min 0.591
_shelx_estimated_absorpt_t_max 0.977

loop_
_space_group_symop_operation_xyz
'x, y, z'
'x, -y, z+1/2'

loop_
_atom_site_label
_atom_site_type_symbol
_atom_site_fract_x
_atom_site_fract_y
_atom_site_fract_z
_atom_site_U_iso_or_equiv
_atom_site_adp_type
_atom_site_occupancy
_atom_site_site_symmetry_order
_atom_site_calc_flag
_atom_site_refinement_flags_posn
_atom_site_refinement_flags_adp
_atom_site_refinement_flags_occupancy
_atom_site_disorder_assembly
_atom_site_disorder_group
Pd1 Pd 0.50388(2) 0.39896(2) 0.46396(2) 0.01746(6) Uani 1 1 d . . . . .
Cl1 Cl 0.42497(7) 0.19072(10) 0.52520(10) 0.02749(19) Uani 1 1 d . . . . .
Cl2 Cl 0.62182(7) 0.25207(10) 0.39119(10) 0.02269(17) Uani 1 1 d . . . . .
N1 N 0.5645(3) 0.5946(3) 0.4210(3) 0.0202(6) Uani 1 1 d . . . . .
N2 N 0.6339(2) 0.6342(3) 0.3576(3) 0.0219(6) Uani 1 1 d . . . . .
N3 N 0.6403(3) 0.7852(3) 0.3669(4) 0.0211(7) Uani 1 1 d . . . . .
N7 N 0.4084(2) 0.5466(4) 0.5314(3) 0.0208(6) Uani 1 1 d . . . . .
N18 N 0.1690(2) 0.5712(3) 0.6475(3) 0.0250(6) Uani 1 1 d . . . . .
N19 N 0.1288(2) 0.6706(3) 0.7070(3) 0.0240(6) Uani 1 1 d . . . . .
C4 C 0.5744(3) 0.8411(4) 0.4355(4) 0.0213(7) Uani 1 1 d . . . . .
H4 H 0.564240 0.943871 0.455029 0.026 Uiso 1 1 calc R U . . .
C5 C 0.5253(2) 0.7191(3) 0.4709(5) 0.0168(7) Uani 1 1 d . . . . .
C6 C 0.4404(2) 0.6920(4) 0.5363(4) 0.0190(6) Uani 1 1 d . . . . .
C8 C 0.3220(3) 0.5116(4) 0.5724(4) 0.0228(7) Uani 1 1 d . . . . .
H8 H 0.298179 0.409881 0.566889 0.027 Uiso 1 1 calc R U . . .
C9 C 0.2667(3) 0.6210(4) 0.6229(4) 0.0236(7) Uani 1 1 d . . . . .
C10 C 0.3030(3) 0.7699(4) 0.6367(4) 0.0234(7) Uani 1 1 d . . . . .
H10 H 0.268329 0.844999 0.675721 0.028 Uiso 1 1 calc R U . . .
C11 C 0.3907(3) 0.8047(5) 0.5920(5) 0.0235(9) Uani 1 1 d . . . . .
H11 H 0.417222 0.905266 0.599205 0.028 Uiso 1 1 calc R U . . .
C12 C 0.7076(3) 0.8647(4) 0.2941(4) 0.0246(7) Uani 1 1 d . . . . .
H12A H 0.697903 0.974552 0.302414 0.030 Uiso 1 1 calc R U . . .
H12B H 0.680101 0.838679 0.187275 0.030 Uiso 1 1 calc R U . . .
C13 C 0.8302(3) 0.8273(4) 0.3597(4) 0.0254(7) Uani 1 1 d . . . . .
H13A H 0.840025 0.717098 0.373211 0.030 Uiso 1 1 calc R U . . .
H13B H 0.863028 0.875878 0.458018 0.030 Uiso 1 1 calc R U . . .
C14 C 0.8886(3) 0.8834(4) 0.2556(4) 0.0272(8) Uani 1 1 d . . . . .
H14A H 0.877376 0.993439 0.242594 0.033 Uiso 1 1 calc R U . . .
H14B H 0.853505 0.835801 0.157189 0.033 Uiso 1 1 calc R U . . .
C15 C 1.0129(3) 0.8507(4) 0.3097(4) 0.0266(7) Uani 1 1 d . . . . .
H15A H 1.050439 0.909739 0.400760 0.032 Uiso 1 1 calc R U . . .
H15B H 1.025611 0.742590 0.334997 0.032 Uiso 1 1 calc R U . . .
C16 C 1.0626(3) 0.8905(4) 0.1920(4) 0.0313(8) Uani 1 1 d . . . . .
H16A H 1.051811 0.999445 0.170094 0.038 Uiso 1 1 calc R U . . .
H16B H 1.021782 0.835200 0.099708 0.038 Uiso 1 1 calc R U . . .
C17 C 1.1854(3) 0.8543(5) 0.2359(5) 0.0398(9) Uani 1 1 d . . . . .
H17A H 1.209530 0.872821 0.151287 0.060 Uiso 1 1 calc R U . . .
H17B H 1.197954 0.748391 0.265444 0.060 Uiso 1 1 calc R U . . .
H17C H 1.227787 0.918541 0.319241 0.060 Uiso 1 1 calc R U . . .
C20 C 0.0233(3) 0.6324(4) 0.7151(4) 0.0221(7) Uani 1 1 d . . . . .
C21 C -0.0451(3) 0.5215(4) 0.6281(4) 0.0259(7) Uani 1 1 d . . . . .
H21 H -0.019843 0.459671 0.565749 0.031 Uiso 1 1 calc R U . . .
C22 C -0.1499(3) 0.5019(4) 0.6332(4) 0.0284(7) Uani 1 1 d . . . . .
H22 H -0.197225 0.427060 0.573106 0.034 Uiso 1 1 calc R U . . .
C23 C -0.1867(3) 0.5905(4) 0.7252(4) 0.0267(7) Uani 1 1 d . . . . .
H23 H -0.258619 0.575298 0.729214 0.032 Uiso 1 1 calc R U . . .
C24 C -0.1187(3) 0.7015(4) 0.8113(4) 0.0279(8) Uani 1 1 d . . . . .
H24 H -0.143984 0.762149 0.874489 0.034 Uiso 1 1 calc R U . . .
C25 C -0.0135(3) 0.7242(4) 0.8057(4) 0.0248(7) Uani 1 1 d . . . . .
H25 H 0.032697 0.801620 0.862985 0.030 Uiso 1 1 calc R U . . .

loop_
_atom_site_aniso_label
_atom_site_aniso_U_11
_atom_site_aniso_U_22
_atom_site_aniso_U_33
_atom_site_aniso_U_23
_atom_site_aniso_U_13
_atom_site_aniso_U_12
Pd1 0.01807(10) 0.01310(9) 0.02382(10) 0.00003(14) 0.01060(7) -0.00049(13)
Cl1 0.0300(4) 0.0155(4) 0.0432(5) 0.0020(3) 0.0205(4) -0.0023(3)
Cl2 0.0230(4) 0.0176(4) 0.0316(4) -0.0023(3) 0.0146(3) 0.0000(3)
N1 0.0221(16) 0.0162(17) 0.0238(15) 0.0021(11) 0.0100(12) -0.0015(11)
N2 0.0231(15) 0.0161(14) 0.0269(15) 0.0012(11) 0.0094(12) -0.0042(11)
N3 0.0238(16) 0.0185(16) 0.0246(16) 0.0010(12) 0.0126(13) -0.0013(13)
N7 0.0211(16) 0.0167(15) 0.0258(16) 0.0024(12) 0.0096(13) 0.0006(13)
N18 0.0238(15) 0.0240(15) 0.0320(15) 0.0029(12) 0.0158(12) 0.0009(12)
N19 0.0216(14) 0.0271(15) 0.0266(15) -0.0005(12) 0.0127(12) 0.0006(12)
C4 0.0230(17) 0.0183(16) 0.0247(16) -0.0002(13) 0.0112(14) -0.0019(13)
C5 0.015(2) 0.0119(13) 0.0230(15) 0.0000(14) 0.0063(16) 0.0031(11)
C6 0.0148(16) 0.0202(17) 0.0229(16) 0.0031(13) 0.0078(13) -0.0040(13)
C8 0.0234(16) 0.0192(16) 0.0268(17) 0.0017(13) 0.0100(14) -0.0021(14)
C9 0.0223(16) 0.0246(18) 0.0256(17) 0.0022(14) 0.0104(14) 0.0021(14)
C10 0.0244(17) 0.0220(18) 0.0268(17) 0.0008(14) 0.0124(14) 0.0036(14)
C11 0.0246(19) 0.0197(18) 0.027(2) -0.0017(14) 0.0094(16) -0.0019(14)
C12 0.0314(19) 0.0188(18) 0.0298(18) 0.0032(14) 0.0184(15) -0.0046(14)
C13 0.0274(17) 0.0270(18) 0.0250(17) -0.0012(14) 0.0133(15) -0.0059(14)
C14 0.0284(18) 0.0267(19) 0.0304(18) -0.0008(15) 0.0153(15) -0.0049(15)
C15 0.0272(18) 0.0291(18) 0.0274(18) -0.0003(14) 0.0145(15) -0.0053(14)
C16 0.0298(19) 0.040(2) 0.0298(19) -0.0059(17) 0.0169(16) -0.0067(17)
C17 0.032(2) 0.045(2) 0.048(2) 0.0048(19) 0.0217(19) -0.0010(18)
C20 0.0216(16) 0.0213(17) 0.0265(16) 0.0041(13) 0.0122(13) 0.0030(13)
C21 0.0289(18) 0.0216(17) 0.0301(18) -0.0023(14) 0.0138(15) 0.0013(14)
C22 0.0251(17) 0.0234(17) 0.0365(19) 0.0005(15) 0.0107(15) -0.0035(14)
C23 0.0223(16) 0.0282(18) 0.0322(18) 0.0071(15) 0.0128(14) -0.0018(14)
C24 0.0290(18) 0.0317(19) 0.0295(19) 0.0010(15) 0.0182(16) 0.0040(15)
C25 0.0261(17) 0.0284(18) 0.0226(17) -0.0050(14) 0.0118(14) -0.0038(14)

loop_
_atom_type_symbol
_atom_type_description
_atom_type_scat_dispersion_real
_atom_type_scat_dispersion_imag
_atom_type_scat_source
C C 0.0033 0.0016 'International Tables Vol C Tables 4.2.6.8 and 6.1.1.4'
H H 0.0000 0.0000 'International Tables Vol C Tables 4.2.6.8 and 6.1.1.4'
Cl Cl 0.1484 0.1585 'International Tables Vol C Tables 4.2.6.8 and 6.1.1.4'
N N 0.0061 0.0033 'International Tables Vol C Tables 4.2.6.8 and 6.1.1.4'
Pd Pd -0.9988 1.0072 'International Tables Vol C Tables 4.2.6.8 and 6.1.1.4'

loop_
_geom_angle_atom_site_label_1
_geom_angle_atom_site_label_2
_geom_angle_atom_site_label_3
_geom_angle
_geom_angle_site_symmetry_1
_geom_angle_site_symmetry_3
_geom_angle_publ_flag
N1 Pd1 N7 80.21(15) . . ?
N1 Pd1 Cl1 173.98(10) . . ?
N7 Pd1 Cl1 93.84(9) . . ?
N1 Pd1 Cl2 94.80(10) . . ?
N7 Pd1 Cl2 174.69(9) . . ?
Cl1 Pd1 Cl2 91.10(4) . . ?
N2 N1 C5 110.2(3) . . ?
N2 N1 Pd1 135.6(2) . . ?
C5 N1 Pd1 114.2(3) . . ?
N1 N2 N3 106.0(3) . . ?
C4 N3 N2 111.7(3) . . ?
C4 N3 C12 129.5(3) . . ?
N2 N3 C12 118.7(3) . . ?
C8 N7 C6 119.0(3) . . ?
C8 N7 Pd1 126.5(3) . . ?
C6 N7 Pd1 114.4(2) . . ?
N19 N18 C9 112.6(3) . . ?
N18 N19 C20 114.1(3) . . ?
N3 C4 C5 105.0(3) . . ?
N3 C4 H4 127.5 . . ?
C5 C4 H4 127.5 . . ?
C4 C5 N1 107.2(3) . . ?
C4 C5 C6 136.5(3) . . ?
N1 C5 C6 116.1(3) . . ?
N7 C6 C11 121.7(3) . . ?
N7 C6 C5 114.1(3) . . ?
C11 C6 C5 124.2(3) . . ?
N7 C8 C9 121.4(3) . . ?
N7 C8 H8 119.3 . . ?
C9 C8 H8 119.3 . . ?
C8 C9 C10 120.0(3) . . ?
C8 C9 N18 115.5(3) . . ?
C10 C9 N18 124.3(3) . . ?
C11 C10 C9 118.0(3) . . ?
C11 C10 H10 121.0 . . ?
C9 C10 H10 121.0 . . ?
C10 C11 C6 119.7(4) . . ?
C10 C11 H11 120.1 . . ?
C6 C11 H11 120.1 . . ?
N3 C12 C13 113.4(3) . . ?
N3 C12 H12A 108.9 . . ?
C13 C12 H12A 108.9 . . ?
N3 C12 H12B 108.9 . . ?
C13 C12 H12B 108.9 . . ?
H12A C12 H12B 107.7 . . ?
C12 C13 C14 109.6(3) . . ?
C12 C13 H13A 109.8 . . ?
C14 C13 H13A 109.8 . . ?
C12 C13 H13B 109.8 . . ?
C14 C13 H13B 109.8 . . ?
H13A C13 H13B 108.2 . . ?
C13 C14 C15 114.3(3) . . ?
C13 C14 H14A 108.7 . . ?
C15 C14 H14A 108.7 . . ?
C13 C14 H14B 108.7 . . ?
C15 C14 H14B 108.7 . . ?
H14A C14 H14B 107.6 . . ?
C16 C15 C14 111.4(3) . . ?
C16 C15 H15A 109.4 . . ?
C14 C15 H15A 109.4 . . ?
C16 C15 H15B 109.4 . . ?
C14 C15 H15B 109.4 . . ?
H15A C15 H15B 108.0 . . ?
C15 C16 C17 114.2(3) . . ?
C15 C16 H16A 108.7 . . ?
C17 C16 H16A 108.7 . . ?
C15 C16 H16B 108.7 . . ?
C17 C16 H16B 108.7 . . ?
H16A C16 H16B 107.6 . . ?
C16 C17 H17A 109.5 . . ?
C16 C17 H17B 109.5 . . ?
H17A C17 H17B 109.5 . . ?
C16 C17 H17C 109.5 . . ?
H17A C17 H17C 109.5 . . ?
H17B C17 H17C 109.5 . . ?
C21 C20 C25 120.6(3) . . ?
C21 C20 N19 123.5(3) . . ?
C25 C20 N19 115.6(3) . . ?
C22 C21 C20 119.4(3) . . ?
C22 C21 H21 120.3 . . ?
C20 C21 H21 120.3 . . ?
C21 C22 C23 120.5(3) . . ?
C21 C22 H22 119.7 . . ?
C23 C22 H22 119.7 . . ?
C22 C23 C24 120.0(3) . . ?
C22 C23 H23 120.0 . . ?
C24 C23 H23 120.0 . . ?
C23 C24 C25 120.2(3) . . ?
C23 C24 H24 119.9 . . ?
C25 C24 H24 119.9 . . ?
C24 C25 C20 119.2(3) . . ?
C24 C25 H25 120.4 . . ?
C20 C25 H25 120.4 . . ?

loop_
_geom_bond_atom_site_label_1
_geom_bond_atom_site_label_2
_geom_bond_distance
_geom_bond_site_symmetry_2
_geom_bond_publ_flag
Pd1 N1 2.006(3) . ?
Pd1 N7 2.050(3) . ?
Pd1 Cl1 2.2841(9) . ?
Pd1 Cl2 2.2889(9) . ?
N1 N2 1.294(5) . ?
N1 C5 1.370(5) . ?
N2 N3 1.345(4) . ?
N3 C4 1.338(5) . ?
N3 C12 1.471(5) . ?
N7 C8 1.341(4) . ?
N7 C6 1.352(5) . ?
N18 N19 1.257(4) . ?
N18 C9 1.428(4) . ?
N19 C20 1.430(4) . ?
C4 C5 1.357(5) . ?
C4 H4 0.9500 . ?
C5 C6 1.458(4) . ?
C6 C11 1.392(5) . ?
C8 C9 1.389(5) . ?
C8 H8 0.9500 . ?
C9 C10 1.394(5) . ?
C10 C11 1.376(5) . ?
C10 H10 0.9500 . ?
C11 H11 0.9500 . ?
C12 C13 1.520(5) . ?
C12 H12A 0.9900 . ?
C12 H12B 0.9900 . ?
C13 C14 1.529(5) . ?
C13 H13A 0.9900 . ?
C13 H13B 0.9900 . ?
C14 C15 1.530(5) . ?
C14 H14A 0.9900 . ?
C14 H14B 0.9900 . ?
C15 C16 1.522(4) . ?
C15 H15A 0.9900 . ?
C15 H15B 0.9900 . ?
C16 C17 1.523(5) . ?
C16 H16A 0.9900 . ?
C16 H16B 0.9900 . ?
C17 H17A 0.9800 . ?
C17 H17B 0.9800 . ?
C17 H17C 0.9800 . ?
C20 C21 1.390(5) . ?
C20 C25 1.391(5) . ?
C21 C22 1.379(5) . ?
C21 H21 0.9500 . ?
C22 C23 1.385(5) . ?
C22 H22 0.9500 . ?
C23 C24 1.386(5) . ?
C23 H23 0.9500 . ?
C24 C25 1.389(5) . ?
C24 H24 0.9500 . ?
C25 H25 0.9500 . ?

loop_
_geom_torsion_atom_site_label_1
_geom_torsion_atom_site_label_2
_geom_torsion_atom_site_label_3
_geom_torsion_atom_site_label_4
_geom_torsion
_geom_torsion_site_symmetry_1
_geom_torsion_site_symmetry_2
_geom_torsion_site_symmetry_3
_geom_torsion_site_symmetry_4
_geom_torsion_publ_flag
C5 N1 N2 N3 0.3(4) . . . . ?
Pd1 N1 N2 N3 -179.0(3) . . . . ?
N1 N2 N3 C4 -0.4(4) . . . . ?
N1 N2 N3 C12 -175.7(3) . . . . ?
C9 N18 N19 C20 172.0(3) . . . . ?
N2 N3 C4 C5 0.3(4) . . . . ?
C12 N3 C4 C5 174.9(4) . . . . ?
N3 C4 C5 N1 -0.1(4) . . . . ?
N3 C4 C5 C6 -175.1(4) . . . . ?
N2 N1 C5 C4 -0.2(4) . . . . ?
Pd1 N1 C5 C4 179.3(2) . . . . ?
N2 N1 C5 C6 176.0(3) . . . . ?
Pd1 N1 C5 C6 -4.5(4) . . . . ?
C8 N7 C6 C11 4.3(5) . . . . ?
Pd1 N7 C6 C11 -174.3(3) . . . . ?
C8 N7 C6 C5 -172.3(3) . . . . ?
Pd1 N7 C6 C5 9.1(4) . . . . ?
C4 C5 C6 N7 171.6(4) . . . . ?
N1 C5 C6 N7 -3.2(4) . . . . ?
C4 C5 C6 C11 -5.0(6) . . . . ?
N1 C5 C6 C11 -179.7(3) . . . . ?
C6 N7 C8 C9 -1.5(5) . . . . ?
Pd1 N7 C8 C9 176.9(3) . . . . ?
N7 C8 C9 C10 -2.3(5) . . . . ?
N7 C8 C9 N18 173.4(3) . . . . ?
N19 N18 C9 C8 173.3(3) . . . . ?
N19 N18 C9 C10 -11.2(5) . . . . ?
C8 C9 C10 C11 3.2(5) . . . . ?
N18 C9 C10 C11 -172.1(3) . . . . ?
C9 C10 C11 C6 -0.5(5) . . . . ?
N7 C6 C11 C10 -3.3(5) . . . . ?
C5 C6 C11 C10 172.9(3) . . . . ?
C4 N3 C12 C13 121.5(4) . . . . ?
N2 N3 C12 C13 -64.2(4) . . . . ?
N3 C12 C13 C14 166.4(3) . . . . ?
C12 C13 C14 C15 -179.5(3) . . . . ?
C13 C14 C15 C16 172.4(3) . . . . ?
C14 C15 C16 C17 -177.5(3) . . . . ?
N18 N19 C20 C21 -18.8(5) . . . . ?
N18 N19 C20 C25 167.6(3) . . . . ?
C25 C20 C21 C22 -0.6(5) . . . . ?
N19 C20 C21 C22 -173.9(3) . . . . ?
C20 C21 C22 C23 -0.7(5) . . . . ?
C21 C22 C23 C24 1.0(5) . . . . ?
C22 C23 C24 C25 0.1(5) . . . . ?
C23 C24 C25 C20 -1.4(5) . . . . ?
C21 C20 C25 C24 1.6(5) . . . . ?
N19 C20 C25 C24 175.4(3) . . . . ?
